data_8104461
loop_
_publ_author_name
'Somer, M.'
'Peters, K.'
'von Schnering, H.G.'

_publ_section_title
;
 Crystal structure of cesium potassium rubidium
 2,5-diantimonido-tristiba-2,5-digalla-cyclopentanate
;
_journal_name_full 'Zeitschrift fuer Kristallographie (149,1979-)'
_journal_page_first 249
_journal_page_last 250
_journal_volume 197
_journal_year 1991
_chemical_formula_sum 'Cs3.31 Ga2 K2.25 Rb1.44 Sb5'
_chemical_name_systematic 'Cs3.31 K2.25 Rb1.44 Ga2 Sb5'
_space_group_IT_number 59
_symmetry_space_group_name_Hall '-P 2ab 2a'
_symmetry_space_group_name_H-M 'P m m n :2'
_cell_angle_alpha 90
_cell_angle_beta 90
_cell_angle_gamma 90
_cell_formula_units_Z 2
_cell_length_a 14.4567
_cell_length_b 5.7019
_cell_length_c 14.485
_cell_volume 1194.008
_citation_journal_id_ASTM ZEKRDZ
_cod_data_source_file Somer_ZEKRDZ_1991_1450.cif
_cod_data_source_block Cs3.31Ga2K2.25Rb1.44Sb5
_cod_database_code 8104461

loop_
_symmetry_equiv_pos_as_xyz
x,y,z
-x+1/2,-y+1/2,z
x+1/2,-y,-z
-x,y+1/2,-z
-x,-y,-z
x-1/2,y-1/2,-z
-x-1/2,y,z
x,-y-1/2,z

loop_
_atom_site_label
_atom_site_type_symbol
_atom_site_fract_x
_atom_site_fract_y
_atom_site_fract_z
_atom_site_occupancy
_atom_site_U_iso_or_equiv
K1 K 0.51769 0.25 0.36839 0.6243 0.0
Cs1 Cs 0.75 -0.25 0.41071 1 0.0
Ga1 Ga 0.60615 0.25 0.75238 1 0.0
Cs3 Cs 0.57573 -0.25 0.93293 0.6502 0.0
Rb2 Rb 0.51769 0.25 0.36839 0.3757 0.0
Sb1 Sb 0.65184 0.25 0.57707 1 0.0
Sb2 Sb 0.75 0.25 0.86501 1 0.0
Rb1 Rb 0.57573 -0.25 0.93293 0.3498 0.0
Sb3 Sb 0.43579 0.25 0.79712 1 0.0
K2 K 0.25 0.25 0.3037 1 0.0
Cs2 Cs 0.75 0.25 1.14325 1 0.0
